data_7200576
loop_
_publ_author_name
'Pan, Zhao-Rui'
'Yao, Xiao-Qiang'
'Zheng, He-Gen'
'Li, Yi-Zhi'
'Guo, Zi-Jian'
'Batten, Stuart R.'

_publ_section_title
;
 Unusual three-dimensional coordination networks with [WS4Cu6] cluster
 nodes and \a-C3N4 topology
;
_journal_issue 4
_journal_name_full CrystEngComm
_journal_page_first 605
_journal_paper_doi 10.1039/b818381c
_journal_volume 11
_journal_year 2009
_chemical_formula_sum 'C40 H58.666 Br4 Cu6 N16 O13.333 S4 W'
_chemical_formula_weight 1990.00
_chemical_name_systematic
;
?
;
_space_group_IT_number 220
_symmetry_cell_setting cubic
_symmetry_space_group_name_Hall 'I -4bd 2c 3'
_symmetry_space_group_name_H-M 'I -4 3 d'
_atom_sites_solution_hydrogens geom
_atom_sites_solution_primary direct
_atom_sites_solution_secondary difmap
_audit_creation_method SHELXL-97
_cell_angle_alpha 90.00
_cell_angle_beta 90.00
_cell_angle_gamma 90.00
_cell_formula_units_Z 12
_cell_length_a 30.3934(18)
_cell_length_b 30.3934(18)
_cell_length_c 30.3934(18)
_cell_measurement_reflns_used 878
_cell_measurement_temperature 291(2)
_cell_measurement_theta_max 26.29
_cell_measurement_theta_min 2.51
_cell_volume 28076(3)
_computing_cell_refinement SMART
_computing_data_collection 'SMART (Bruker, 2000)'
_computing_data_reduction 'SAINT (Bruker, 2000)'
_computing_molecular_graphics SHELXTL
_computing_publication_material SHELXTL
_computing_structure_refinement SHELXTL
_computing_structure_solution 'SHELXTL (Bruker, 2000)'
_diffrn_ambient_temperature 291(2)
_diffrn_measured_fraction_theta_full 1.000
_diffrn_measured_fraction_theta_max 1.000
_diffrn_measurement_device_type 'Bruker Smart Apex CCD'
_diffrn_measurement_method 'phi and omega scans'
_diffrn_radiation_monochromator graphite
_diffrn_radiation_source 'sealed tube'
_diffrn_radiation_type MoK\a
_diffrn_radiation_wavelength 0.71073
_diffrn_reflns_av_R_equivalents 0.0892
_diffrn_reflns_av_sigmaI/netI 0.0395
_diffrn_reflns_limit_h_max 37
_diffrn_reflns_limit_h_min -29
_diffrn_reflns_limit_k_max 37
_diffrn_reflns_limit_k_min -31
_diffrn_reflns_limit_l_max 37
_diffrn_reflns_limit_l_min -36
_diffrn_reflns_number 72938
_diffrn_reflns_theta_full 25.96
_diffrn_reflns_theta_max 25.96
_diffrn_reflns_theta_min 1.64
_exptl_absorpt_coefficient_mu 4.405
_exptl_absorpt_correction_T_max 0.45
_exptl_absorpt_correction_T_min 0.36
_exptl_absorpt_correction_type multi-scan
_exptl_absorpt_process_details 'SADABS; Bruker, 2000'
_exptl_crystal_colour red
_exptl_crystal_density_diffrn 1.412
_exptl_crystal_density_method 'not measured'
_exptl_crystal_description prism
_exptl_crystal_F_000 11632
_exptl_crystal_size_max 0.24
_exptl_crystal_size_mid 0.20
_exptl_crystal_size_min 0.18
_refine_diff_density_max 0.387
_refine_diff_density_min -0.605
_refine_diff_density_rms 0.086
_refine_ls_abs_structure_details 'Flack H D (1983), Acta Cryst. A39, 876-881'
_refine_ls_abs_structure_Flack 0.067(11)
_refine_ls_extinction_method none
_refine_ls_goodness_of_fit_ref 1.098
_refine_ls_hydrogen_treatment constr
_refine_ls_matrix_type full
_refine_ls_number_parameters 238
_refine_ls_number_reflns 4599
_refine_ls_number_restraints 0
_refine_ls_restrained_S_all 1.098
_refine_ls_R_factor_all 0.0502
_refine_ls_R_factor_gt 0.0441
_refine_ls_shift/su_max 0.000
_refine_ls_shift/su_mean 0.000
_refine_ls_structure_factor_coef Fsqd
_refine_ls_weighting_details 'calc w=1/[\s^2^(Fo^2^)+(0.05P)^2^+1.55P] where P=(Fo^2^+2Fc^2^)/3'
_refine_ls_weighting_scheme calc
_refine_ls_wR_factor_gt 0.0843
_refine_ls_wR_factor_ref 0.0859
_reflns_number_gt 4369
_reflns_number_total 4599
_reflns_threshold_expression >2sigma(I)
_cod_data_source_file b818381c.txt
_cod_data_source_block 71115b
_cod_depositor_comments
;
The following automatic conversions were performed:
'_symmetry_cell_setting' value 'Cubic' changed to 'cubic' according to
'/home/saulius/struct/CIF-dictionaries/cif_core.dic' dictionary named
'cif_core.dic' version 2.4.1 from 2010-06-29.

Automatic conversion script
Id: cif_fix_enum 1527 2010-12-29 10:47:43Z saulius 
;
_cod_original_sg_symbol_H-M 'I-43d '
_cod_database_code 7200576

loop_
_symmetry_equiv_pos_as_xyz
'x, y, z'
'-x+1/2, -y, z+1/2'
'-x, y+1/2, -z+1/2'
'x+1/2, -y+1/2, -z'
'z, x, y'
'z+1/2, -x+1/2, -y'
'-z+1/2, -x, y+1/2'
'-z, x+1/2, -y+1/2'
'y, z, x'
'-y, z+1/2, -x+1/2'
'y+1/2, -z+1/2, -x'
'-y+1/2, -z, x+1/2'
'y+1/4, x+1/4, z+1/4'
'-y+1/4, -x+3/4, z+3/4'
'y+3/4, -x+1/4, -z+3/4'
'-y+3/4, x+3/4, -z+1/4'
'x+1/4, z+1/4, y+1/4'
'-x+3/4, z+3/4, -y+1/4'
'-x+1/4, -z+3/4, y+3/4'
'x+3/4, -z+1/4, -y+3/4'
'z+1/4, y+1/4, x+1/4'
'z+3/4, -y+1/4, -x+3/4'
'-z+3/4, y+3/4, -x+1/4'
'-z+1/4, -y+3/4, x+3/4'
'x+1/2, y+1/2, z+1/2'
'-x+1, -y+1/2, z+1'
'-x+1/2, y+1, -z+1'
'x+1, -y+1, -z+1/2'
'z+1/2, x+1/2, y+1/2'
'z+1, -x+1, -y+1/2'
'-z+1, -x+1/2, y+1'
'-z+1/2, x+1, -y+1'
'y+1/2, z+1/2, x+1/2'
'-y+1/2, z+1, -x+1'
'y+1, -z+1, -x+1/2'
'-y+1, -z+1/2, x+1'
'y+3/4, x+3/4, z+3/4'
'-y+3/4, -x+5/4, z+5/4'
'y+5/4, -x+3/4, -z+5/4'
'-y+5/4, x+5/4, -z+3/4'
'x+3/4, z+3/4, y+3/4'
'-x+5/4, z+5/4, -y+3/4'
'-x+3/4, -z+5/4, y+5/4'
'x+5/4, -z+3/4, -y+5/4'
'z+3/4, y+3/4, x+3/4'
'z+5/4, -y+3/4, -x+5/4'
'-z+5/4, y+5/4, -x+3/4'
'-z+3/4, -y+5/4, x+5/4'

loop_
_atom_site_label
_atom_site_type_symbol
_atom_site_fract_x
_atom_site_fract_y
_atom_site_fract_z
_atom_site_U_iso_or_equiv
_atom_site_adp_type
_atom_site_occupancy
_atom_site_symmetry_multiplicity
_atom_site_calc_flag
_atom_site_refinement_flags
_atom_site_disorder_assembly
_atom_site_disorder_group
Br1 Br 0.09107(2) 0.91721(2) 0.87667(2) 0.03558(14) Uani 1 1 d . . .
C1 C 0.1852(2) 0.8496(2) 0.7811(2) 0.0412(15) Uani 1 1 d . . .
H1A H 0.1732 0.8491 0.7529 0.049 Uiso 1 1 calc R . .
C2 C 0.1951(2) 0.8642(2) 0.8470(2) 0.0448(17) Uani 1 1 d . . .
H2 H 0.1908 0.8755 0.8750 0.054 Uiso 1 1 calc R . .
C3 C 0.2220(2) 0.8316(2) 0.8385(2) 0.0436(15) Uani 1 1 d . . .
H3A H 0.2422 0.8182 0.8572 0.052 Uiso 1 1 calc R . .
C4 C 0.2341(2) 0.7872(2) 0.7706(2) 0.0395(15) Uani 1 1 d . . .
C5 C 0.2122(2) 0.7709(2) 0.7340(2) 0.0400(15) Uani 1 1 d . . .
H5 H 0.1866 0.7843 0.7238 0.048 Uiso 1 1 calc R . .
C6 C 0.2549(2) 0.9170(2) 0.7183(2) 0.0374(14) Uani 1 1 d . . .
H6A H 0.2312 0.9084 0.7011 0.045 Uiso 1 1 calc R . .
C7 C 0.2928(2) 0.9519(2) 0.7674(2) 0.0420(16) Uani 1 1 d . . .
H7A H 0.2999 0.9709 0.7903 0.050 Uiso 1 1 calc R . .
C8 C 0.3166(2) 0.9175(2) 0.7527(2) 0.0406(15) Uani 1 1 d . . .
H8A H 0.3449 0.9098 0.7614 0.049 Uiso 1 1 calc R . .
C9 C 0.3060(2) 0.8560(2) 0.7046(2) 0.0387(15) Uani 1 1 d . . .
C10 C 0.2788(2) 0.8395(2) 0.6717(2) 0.0452(16) Uani 1 1 d . . .
H10 H 0.2504 0.8503 0.6680 0.054 Uiso 1 1 calc R . .
Cu1 Cu 0.13024(3) 0.93081(2) 0.80776(2) 0.03461(18) Uani 1 1 d . . .
Cu2 Cu 0.21261(3) 1.0000 0.7500 0.0379(2) Uani 1 2 d S . .
N1 N 0.17394(18) 0.8800(2) 0.81011(19) 0.0443(13) Uani 1 1 d . . .
N2 N 0.21300(17) 0.82151(15) 0.79334(17) 0.0348(12) Uani 1 1 d . . .
N3 N 0.25733(16) 0.95286(17) 0.74264(17) 0.0368(12) Uani 1 1 d . . .
N4 N 0.29114(18) 0.89639(16) 0.72277(18) 0.0387(13) Uani 1 1 d . . .
O1 O 0.2454(5) 0.8084(4) 0.9728(4) 0.052(3) Uani 0.40 1 d P . .
H1C H 0.2623 0.8287 0.9819 0.2(3) Uiso 0.40 1 d PR . .
H1D H 0.2230 0.8069 0.9895 0.09(9) Uiso 0.40 1 d PR . .
O2 O 0.2580(4) 0.8791(4) 0.9574(4) 0.047(3) Uani 0.40 1 d P . .
H2C H 0.2689 0.8573 0.9437 0.057 Uiso 0.40 1 d PR . .
H2D H 0.2339 0.8918 0.9509 0.071 Uiso 0.40 1 d PR . .
O3 O 0.2695(4) 0.7717(4) 0.9116(4) 0.048(3) Uani 0.40 1 d P . .
H3E H 0.2668 0.7973 0.9224 0.057 Uiso 0.40 1 d PR . .
H3D H 0.2443 0.7597 0.9097 0.072 Uiso 0.40 1 d PR . .
O4 O 0.4205(4) 0.9429(4) 0.7803(4) 0.048(3) Uani 0.40 1 d P . .
H4A H 0.4184 0.9487 0.7531 0.058 Uiso 0.40 1 d PR . .
H4C H 0.4389 0.9544 0.7979 0.072 Uiso 0.40 1 d PR . .
O5 O 0.2716(4) 0.9547(5) 0.6121(4) 0.052(3) Uani 0.40 1 d P . .
H5A H 0.2810 0.9723 0.5925 0.078 Uiso 0.40 1 d PR . .
H5C H 0.2472 0.9640 0.6221 0.078 Uiso 0.40 1 d PR . .
O6 O 0.3074(4) 0.9207(5) 0.5656(4) 0.055(3) Uani 0.40 1 d P . .
H6B H 0.3124 0.8981 0.5500 0.082 Uiso 0.40 1 d PR . .
H6C H 0.2916 0.9387 0.5512 0.082 Uiso 0.40 1 d PR . .
O7 O 0.1074(5) 0.7408(6) 0.8196(5) 0.049(4) Uani 0.30 1 d P . .
H7C H 0.0874 0.7589 0.8270 0.074 Uiso 0.30 1 d PR . .
H7D H 0.0978 0.7242 0.7992 0.074 Uiso 0.30 1 d PR . .
O8 O 0.3502(4) 0.9595(5) 0.8533(6) 0.048(4) Uani 0.30 1 d P . .
H8E H 0.3296 0.9408 0.8505 0.057 Uiso 0.30 1 d PR . .
H8C H 0.3749 0.9466 0.8505 0.071 Uiso 0.30 1 d PR . .
O9 O 0.37700(17) 0.87700(17) 0.62300(17) 0.0500(19) Uani 1 3 d S . .
H9D H 0.3776 0.8867 0.6485 0.060 Uiso 0.3334 1 d PR . .
H9A H 0.3988 0.8901 0.6109 0.075 Uiso 0.3334 1 d PR . .
S1 S 0.08303(5) 0.94051(5) 0.74841(5) 0.0327(3) Uani 1 1 d . . .
W1 W 0.1250 1.0000 0.7500 0.02514(10) Uani 1 4 d S . .

loop_
_atom_site_aniso_label
_atom_site_aniso_U_11
_atom_site_aniso_U_22
_atom_site_aniso_U_33
_atom_site_aniso_U_23
_atom_site_aniso_U_13
_atom_site_aniso_U_12
Br1 0.0413(3) 0.0342(3) 0.0312(3) 0.0043(3) -0.0037(2) 0.0038(2)
C1 0.037(4) 0.033(3) 0.053(4) -0.006(3) -0.017(3) 0.004(3)
C2 0.038(4) 0.046(4) 0.050(4) 0.010(3) 0.005(3) 0.020(3)
C3 0.041(4) 0.049(4) 0.041(4) 0.003(3) -0.004(3) 0.023(3)
C4 0.041(4) 0.043(4) 0.035(3) 0.008(3) 0.005(3) 0.003(3)
C5 0.032(3) 0.041(4) 0.046(4) -0.002(3) 0.006(3) -0.002(3)
C6 0.041(3) 0.031(3) 0.040(3) 0.015(3) 0.008(3) 0.006(3)
C7 0.024(3) 0.047(4) 0.056(4) 0.002(3) 0.010(3) 0.005(3)
C8 0.036(3) 0.056(4) 0.030(3) 0.000(3) 0.015(3) 0.011(3)
C9 0.036(3) 0.045(4) 0.035(3) 0.007(3) 0.006(3) 0.009(3)
C10 0.040(4) 0.048(4) 0.048(4) -0.014(3) 0.011(3) -0.004(3)
Cu1 0.0398(4) 0.0332(4) 0.0309(4) 0.0035(3) -0.0055(3) 0.0050(3)
Cu2 0.0336(5) 0.0417(6) 0.0385(6) -0.0019(5) 0.000 0.000
N1 0.040(3) 0.046(3) 0.046(3) -0.004(3) -0.004(2) 0.010(2)
N2 0.039(3) 0.019(2) 0.046(3) 0.009(2) -0.014(2) 0.000(2)
N3 0.031(3) 0.048(3) 0.032(3) 0.004(2) 0.013(2) 0.004(2)
N4 0.048(3) 0.027(3) 0.040(3) 0.020(2) -0.003(2) 0.008(2)
O1 0.048(7) 0.042(7) 0.064(8) -0.015(6) -0.004(7) 0.005(6)
O2 0.042(7) 0.047(7) 0.052(7) -0.010(6) 0.006(5) 0.014(5)
O3 0.053(7) 0.042(7) 0.048(7) -0.029(6) 0.009(6) -0.011(5)
O4 0.070(8) 0.038(6) 0.036(6) 0.020(5) -0.013(6) -0.023(6)
O5 0.035(6) 0.090(10) 0.031(6) 0.022(6) -0.005(5) -0.008(6)
O6 0.038(7) 0.073(9) 0.054(7) 0.016(7) -0.008(6) 0.007(6)
O7 0.036(8) 0.063(11) 0.048(9) 0.021(8) 0.033(7) 0.001(7)
O8 0.017(7) 0.042(8) 0.083(12) 0.015(8) 0.024(7) -0.001(6)
O9 0.0500(19) 0.0500(19) 0.0500(19) -0.007(2) -0.007(2) 0.007(2)
S1 0.0349(7) 0.0297(7) 0.0335(7) 0.0031(6) -0.0078(7) -0.0040(6)
W1 0.0254(2) 0.02503(14) 0.02503(14) 0.000 0.000 0.000

loop_
_atom_type_symbol
_atom_type_description
_atom_type_scat_dispersion_real
_atom_type_scat_dispersion_imag
_atom_type_scat_source
C C 0.0033 0.0016 'International Tables Vol C Tables 4.2.6.8 and 6.1.1.4'
H H 0.0000 0.0000 'International Tables Vol C Tables 4.2.6.8 and 6.1.1.4'
N N 0.0061 0.0033 'International Tables Vol C Tables 4.2.6.8 and 6.1.1.4'
O O 0.0106 0.0060 'International Tables Vol C Tables 4.2.6.8 and 6.1.1.4'
S S 0.1246 0.1234 'International Tables Vol C Tables 4.2.6.8 and 6.1.1.4'
Cu Cu 0.3201 1.2651 'International Tables Vol C Tables 4.2.6.8 and 6.1.1.4'
Br Br -0.2901 2.4595 'International Tables Vol C Tables 4.2.6.8 and 6.1.1.4'
W W -0.8490 6.8722 'International Tables Vol C Tables 4.2.6.8 and 6.1.1.4'

loop_
_geom_angle_atom_site_label_1
_geom_angle_atom_site_label_2
_geom_angle_atom_site_label_3
_geom_angle
_geom_angle_site_symmetry_1
_geom_angle_site_symmetry_3
_geom_angle_publ_flag
N2 C1 N1 116.7(7) . . ?
N2 C1 H1A 121.6 . . ?
N1 C1 H1A 121.6 . . ?
C3 C2 N1 113.3(7) . . ?
C3 C2 H2 123.4 . . ?
N1 C2 H2 123.4 . . ?
C2 C3 N2 103.4(6) . . ?
C2 C3 H3A 128.3 . . ?
N2 C3 H3A 128.3 . . ?
C5 C4 C5 121.5(7) . 11_466 ?
C5 C4 N2 116.1(6) . . ?
C5 C4 N2 121.5(6) 11_466 . ?
C4 C5 C4 118.4(7) . 8_656 ?
C4 C5 H5 120.8 . . ?
C4 C5 H5 120.8 8_656 . ?
N4 C6 N3 107.4(6) . . ?
N4 C6 H6A 126.3 . . ?
N3 C6 H6A 126.3 . . ?
N3 C7 C8 105.5(7) . . ?
N3 C7 H7A 127.2 . . ?
C8 C7 H7A 127.2 . . ?
C7 C8 N4 106.5(6) . . ?
C7 C8 H8A 126.8 . . ?
N4 C8 H8A 126.8 . . ?
C10 C9 C10 117.9(7) . 11_466 ?
C10 C9 N4 113.7(6) . . ?
C10 C9 N4 127.4(6) 11_466 . ?
C9 C10 C9 118.6(7) . 8_656 ?
C9 C10 H10 120.7 . . ?
C9 C10 H10 120.7 8_656 . ?
N1 Cu1 S1 121.71(16) . . ?
N1 Cu1 S1 110.74(18) . 42_446 ?
S1 Cu1 S1 101.57(7) . 42_446 ?
N1 Cu1 Br1 99.16(17) . . ?
S1 Cu1 Br1 112.69(5) . . ?
S1 Cu1 Br1 111.21(5) 42_446 . ?
N1 Cu1 W1 129.87(17) . . ?
S1 Cu1 W1 50.97(4) . . ?
S1 Cu1 W1 50.86(4) 42_446 . ?
Br1 Cu1 W1 130.50(3) . . ?
N3 Cu2 N3 93.7(3) 28_466 . ?
N3 Cu2 S1 119.35(14) 28_466 19_564 ?
N3 Cu2 S1 110.01(16) . 19_564 ?
N3 Cu2 S1 110.01(16) 28_466 42_446 ?
N3 Cu2 S1 119.35(14) . 42_446 ?
S1 Cu2 S1 105.03(8) 19_564 42_446 ?
N3 Cu2 W1 133.15(15) 28_466 . ?
N3 Cu2 W1 133.15(16) . . ?
S1 Cu2 W1 52.51(4) 19_564 . ?
S1 Cu2 W1 52.51(4) 42_446 . ?
C1 N1 C2 100.3(6) . . ?
C1 N1 Cu1 132.4(5) . . ?
C2 N1 Cu1 126.6(5) . . ?
C1 N2 C4 131.6(6) . . ?
C1 N2 C3 105.5(5) . . ?
C4 N2 C3 122.9(5) . . ?
C7 N3 C6 110.3(6) . . ?
C7 N3 Cu2 120.8(5) . . ?
C6 N3 Cu2 128.4(5) . . ?
C6 N4 C8 109.3(6) . . ?
C6 N4 C9 131.3(6) . . ?
C8 N4 C9 119.3(5) . . ?
O1 O1 H1C 65.2 27_546 . ?
O1 O1 H1D 63.1 27_546 . ?
H1C O1 H1D 109.5 . . ?
H2C O2 H2D 125.3 . . ?
H3E O3 H3D 109.5 . . ?
H4A O4 H4C 125.3 . . ?
H5A O5 H5C 109.5 . . ?
H6B O6 H6C 109.5 . . ?
H7C O7 H7D 109.5 . . ?
H8E O8 H8C 109.5 . . ?
H9D O9 H9A 102.6 . . ?
W1 S1 Cu2 72.68(5) . 42_446 ?
W1 S1 Cu1 74.39(5) . . ?
Cu2 S1 Cu1 117.39(7) 42_446 . ?
W1 S1 Cu1 74.09(5) . 19_564 ?
Cu2 S1 Cu1 106.93(6) 42_446 19_564 ?
Cu1 S1 Cu1 112.96(6) . 19_564 ?
S1 W1 S1 109.40(4) . 42_446 ?
S1 W1 S1 109.62(8) . 28_466 ?
S1 W1 S1 109.40(4) 42_446 28_466 ?
S1 W1 S1 109.40(4) . 19_564 ?
S1 W1 S1 109.62(8) 42_446 19_564 ?
S1 W1 S1 109.40(4) 28_466 19_564 ?
S1 W1 Cu2 54.81(4) . 42_446 ?
S1 W1 Cu2 125.19(4) 42_446 42_446 ?
S1 W1 Cu2 54.81(4) 28_466 42_446 ?
S1 W1 Cu2 125.19(4) 19_564 42_446 ?
S1 W1 Cu2 125.19(4) . . ?
S1 W1 Cu2 54.81(4) 42_446 . ?
S1 W1 Cu2 125.19(4) 28_466 . ?
S1 W1 Cu2 54.81(4) 19_564 . ?
Cu2 W1 Cu2 180.0 42_446 . ?
S1 W1 Cu1 55.05(4) . 19_564 ?
S1 W1 Cu1 130.21(4) 42_446 19_564 ?
S1 W1 Cu1 120.39(5) 28_466 19_564 ?
S1 W1 Cu1 54.64(4) 19_564 19_564 ?
Cu2 W1 Cu1 86.670(18) 42_446 19_564 ?
Cu2 W1 Cu1 93.330(17) . 19_564 ?
S1 W1 Cu1 130.21(4) . 28_466 ?
S1 W1 Cu1 120.39(5) 42_446 28_466 ?
S1 W1 Cu1 54.64(4) 28_466 28_466 ?
S1 W1 Cu1 55.05(4) 19_564 28_466 ?
Cu2 W1 Cu1 93.330(17) 42_446 28_466 ?
Cu2 W1 Cu1 86.670(18) . 28_466 ?
Cu1 W1 Cu1 90.193(2) 19_564 28_466 ?
S1 W1 Cu1 120.39(5) . 42_446 ?
S1 W1 Cu1 54.64(4) 42_446 42_446 ?
S1 W1 Cu1 55.05(4) 28_466 42_446 ?
S1 W1 Cu1 130.21(4) 19_564 42_446 ?
Cu2 W1 Cu1 86.670(17) 42_446 42_446 ?
Cu2 W1 Cu1 93.330(18) . 42_446 ?
Cu1 W1 Cu1 173.34(4) 19_564 42_446 ?
Cu1 W1 Cu1 90.193(2) 28_466 42_446 ?
S1 W1 Cu1 54.64(4) . . ?
S1 W1 Cu1 55.05(4) 42_446 . ?
S1 W1 Cu1 130.21(4) 28_466 . ?
S1 W1 Cu1 120.39(5) 19_564 . ?
Cu2 W1 Cu1 93.330(18) 42_446 . ?
Cu2 W1 Cu1 86.670(17) . . ?
Cu1 W1 Cu1 90.193(2) 19_564 . ?
Cu1 W1 Cu1 173.34(4) 28_466 . ?
Cu1 W1 Cu1 90.193(2) 42_446 . ?

loop_
_geom_bond_atom_site_label_1
_geom_bond_atom_site_label_2
_geom_bond_distance
_geom_bond_site_symmetry_2
_geom_bond_publ_flag
Br1 Cu1 2.4443(10) . ?
C1 N2 1.258(8) . ?
C1 N1 1.322(9) . ?
C1 H1A 0.9300 . ?
C2 C3 1.310(9) . ?
C2 N1 1.378(9) . ?
C2 H2 0.9300 . ?
C3 N2 1.432(9) . ?
C3 H3A 0.9300 . ?
C4 C5 1.388(9) . ?
C4 C5 1.395(9) 11_466 ?
C4 N2 1.406(8) . ?
C5 C4 1.395(9) 8_656 ?
C5 H5 0.9300 . ?
C6 N4 1.273(8) . ?
C6 N3 1.319(8) . ?
C6 H6A 0.9300 . ?
C7 N3 1.315(9) . ?
C7 C8 1.346(9) . ?
C7 H7A 0.9300 . ?
C8 N4 1.357(9) . ?
C8 H8A 0.9300 . ?
C9 C10 1.391(10) . ?
C9 C10 1.414(9) 11_466 ?
C9 N4 1.419(8) . ?
C10 C9 1.414(9) 8_656 ?
C10 H10 0.9300 . ?
Cu1 N1 2.039(6) . ?
Cu1 S1 2.3237(16) . ?
Cu1 S1 2.3389(18) 42_446 ?
Cu1 W1 2.7441(7) . ?
Cu2 N3 1.988(5) 28_466 ?
Cu2 N3 1.988(5) . ?
Cu2 S1 2.2794(16) 19_564 ?
Cu2 S1 2.2794(16) 42_446 ?
Cu2 W1 2.6627(10) . ?
O1 O1 1.67(3) 27_546 ?
O1 H1C 0.8502 . ?
O1 H1D 0.8498 . ?
O2 H2C 0.8498 . ?
O2 H2D 0.8500 . ?
O3 H3E 0.8500 . ?
O3 H3D 0.8499 . ?
O4 H4A 0.8500 . ?
O4 H4C 0.8499 . ?
O5 H5A 0.8502 . ?
O5 H5C 0.8498 . ?
O6 H6B 0.8501 . ?
O6 H6C 0.8500 . ?
O7 H7C 0.8500 . ?
O7 H7D 0.8502 . ?
O8 H8E 0.8500 . ?
O8 H8C 0.8499 . ?
O9 H9D 0.8282 . ?
O9 H9A 0.8557 . ?
S1 W1 2.2132(14) . ?
S1 Cu2 2.2794(16) 42_446 ?
S1 Cu1 2.3389(18) 19_564 ?
W1 S1 2.2132(14) 42_446 ?
W1 S1 2.2132(14) 28_466 ?
W1 S1 2.2132(14) 19_564 ?
W1 Cu2 2.6627(10) 42_446 ?
W1 Cu1 2.7441(7) 19_564 ?
W1 Cu1 2.7441(7) 28_466 ?
W1 Cu1 2.7441(7) 42_446 ?

loop_
_geom_torsion_atom_site_label_1
_geom_torsion_atom_site_label_2
_geom_torsion_atom_site_label_3
_geom_torsion_atom_site_label_4
_geom_torsion
_geom_torsion_site_symmetry_1
_geom_torsion_site_symmetry_2
_geom_torsion_site_symmetry_3
_geom_torsion_site_symmetry_4
_geom_torsion_publ_flag
N1 C2 C3 N2 -8.3(8) . . . . ?
C5 C4 C5 C4 -4.0(13) 11_466 . . 8_656 ?
N2 C4 C5 C4 -173.7(4) . . . 8_656 ?
N3 C7 C8 N4 -7.2(7) . . . . ?
C10 C9 C10 C9 -26.1(13) 11_466 . . 8_656 ?
N4 C9 C10 C9 164.5(5) . . . 8_656 ?
N2 C1 N1 C2 -7.3(8) . . . . ?
N2 C1 N1 Cu1 -178.1(5) . . . . ?
C3 C2 N1 C1 9.5(8) . . . . ?
C3 C2 N1 Cu1 -178.9(5) . . . . ?
S1 Cu1 N1 C1 6.5(7) . . . . ?
S1 Cu1 N1 C1 -112.6(6) 42_446 . . . ?
Br1 Cu1 N1 C1 130.5(6) . . . . ?
W1 Cu1 N1 C1 -56.8(7) . . . . ?
S1 Cu1 N1 C2 -162.2(5) . . . . ?
S1 Cu1 N1 C2 78.7(6) 42_446 . . . ?
Br1 Cu1 N1 C2 -38.2(6) . . . . ?
W1 Cu1 N1 C2 134.5(5) . . . . ?
N1 C1 N2 C4 -175.3(6) . . . . ?
N1 C1 N2 C3 2.7(8) . . . . ?
C5 C4 N2 C1 -24.8(10) . . . . ?
C5 C4 N2 C1 165.5(6) 11_466 . . . ?
C5 C4 N2 C3 157.6(6) . . . . ?
C5 C4 N2 C3 -12.2(10) 11_466 . . . ?
C2 C3 N2 C1 3.5(7) . . . . ?
C2 C3 N2 C4 -178.4(6) . . . . ?
C8 C7 N3 C6 10.0(7) . . . . ?
C8 C7 N3 Cu2 -177.3(4) . . . . ?
N4 C6 N3 C7 -8.9(7) . . . . ?
N4 C6 N3 Cu2 179.0(4) . . . . ?
N3 Cu2 N3 C7 41.6(4) 28_466 . . . ?
S1 Cu2 N3 C7 164.7(4) 19_564 . . . ?
S1 Cu2 N3 C7 -73.9(5) 42_446 . . . ?
W1 Cu2 N3 C7 -138.4(4) . . . . ?
N3 Cu2 N3 C6 -147.1(6) 28_466 . . . ?
S1 Cu2 N3 C6 -24.0(5) 19_564 . . . ?
S1 Cu2 N3 C6 97.5(5) 42_446 . . . ?
W1 Cu2 N3 C6 32.9(6) . . . . ?
N3 C6 N4 C8 4.1(7) . . . . ?
N3 C6 N4 C9 179.2(6) . . . . ?
C7 C8 N4 C6 2.0(7) . . . . ?
C7 C8 N4 C9 -173.8(5) . . . . ?
C10 C9 N4 C6 10.4(10) . . . . ?
C10 C9 N4 C6 -157.7(7) 11_466 . . . ?
C10 C9 N4 C8 -174.9(6) . . . . ?
C10 C9 N4 C8 17.0(10) 11_466 . . . ?
N1 Cu1 S1 W1 -118.0(2) . . . . ?
S1 Cu1 S1 W1 5.49(4) 42_446 . . . ?
Br1 Cu1 S1 W1 124.56(4) . . . . ?
N1 Cu1 S1 Cu2 -178.4(2) . . . 42_446 ?
S1 Cu1 S1 Cu2 -54.98(8) 42_446 . . 42_446 ?
Br1 Cu1 S1 Cu2 64.09(8) . . . 42_446 ?
W1 Cu1 S1 Cu2 -60.47(6) . . . 42_446 ?
N1 Cu1 S1 Cu1 -53.3(2) . . . 19_564 ?
S1 Cu1 S1 Cu1 70.17(5) 42_446 . . 19_564 ?
Br1 Cu1 S1 Cu1 -170.76(5) . . . 19_564 ?
W1 Cu1 S1 Cu1 64.69(5) . . . 19_564 ?
Cu2 S1 W1 S1 119.96(2) 42_446 . . 42_446 ?
Cu1 S1 W1 S1 -6.02(5) . . . 42_446 ?
Cu1 S1 W1 S1 -126.08(6) 19_564 . . 42_446 ?
Cu2 S1 W1 S1 0.000(2) 42_446 . . 28_466 ?
Cu1 S1 W1 S1 -125.98(6) . . . 28_466 ?
Cu1 S1 W1 S1 113.96(5) 19_564 . . 28_466 ?
Cu2 S1 W1 S1 -119.96(2) 42_446 . . 19_564 ?
Cu1 S1 W1 S1 114.07(7) . . . 19_564 ?
Cu1 S1 W1 S1 -5.99(5) 19_564 . . 19_564 ?
Cu1 S1 W1 Cu2 -125.98(6) . . . 42_446 ?
Cu1 S1 W1 Cu2 113.96(5) 19_564 . . 42_446 ?
Cu2 S1 W1 Cu2 180.0 42_446 . . . ?
Cu1 S1 W1 Cu2 54.02(6) . . . . ?
Cu1 S1 W1 Cu2 -66.04(5) 19_564 . . . ?
Cu2 S1 W1 Cu1 -113.96(5) 42_446 . . 19_564 ?
Cu1 S1 W1 Cu1 120.06(5) . . . 19_564 ?
Cu2 S1 W1 Cu1 -59.79(6) 42_446 . . 28_466 ?
Cu1 S1 W1 Cu1 174.23(3) . . . 28_466 ?
Cu1 S1 W1 Cu1 54.17(6) 19_564 . . 28_466 ?
Cu2 S1 W1 Cu1 60.27(5) 42_446 . . 42_446 ?
Cu1 S1 W1 Cu1 -65.71(5) . . . 42_446 ?
Cu1 S1 W1 Cu1 174.23(3) 19_564 . . 42_446 ?
Cu2 S1 W1 Cu1 125.98(6) 42_446 . . . ?
Cu1 S1 W1 Cu1 -120.06(5) 19_564 . . . ?
N3 Cu2 W1 S1 -172.7(2) 28_466 . . . ?
N3 Cu2 W1 S1 7.3(2) . . . . ?
S1 Cu2 W1 S1 90.00(7) 19_564 . . . ?
S1 Cu2 W1 S1 -90.00(7) 42_446 . . . ?
N3 Cu2 W1 S1 -82.7(2) 28_466 . . 42_446 ?
N3 Cu2 W1 S1 97.3(2) . . . 42_446 ?
S1 Cu2 W1 S1 180.000(1) 19_564 . . 42_446 ?
N3 Cu2 W1 S1 7.3(2) 28_466 . . 28_466 ?
N3 Cu2 W1 S1 -172.7(2) . . . 28_466 ?
S1 Cu2 W1 S1 -90.00(7) 19_564 . . 28_466 ?
S1 Cu2 W1 S1 90.00(7) 42_446 . . 28_466 ?
N3 Cu2 W1 S1 97.3(2) 28_466 . . 19_564 ?
N3 Cu2 W1 S1 -82.7(2) . . . 19_564 ?
S1 Cu2 W1 S1 180.0 42_446 . . 19_564 ?
N3 Cu2 W1 Cu1 138.7(2) 28_466 . . 19_564 ?
N3 Cu2 W1 Cu1 -41.3(2) . . . 19_564 ?
S1 Cu2 W1 Cu1 41.38(5) 19_564 . . 19_564 ?
S1 Cu2 W1 Cu1 -138.62(5) 42_446 . . 19_564 ?
N3 Cu2 W1 Cu1 48.7(2) 28_466 . . 28_466 ?
N3 Cu2 W1 Cu1 -131.3(2) . . . 28_466 ?
S1 Cu2 W1 Cu1 -48.62(5) 19_564 . . 28_466 ?
S1 Cu2 W1 Cu1 131.38(5) 42_446 . . 28_466 ?
N3 Cu2 W1 Cu1 -41.3(2) 28_466 . . 42_446 ?
N3 Cu2 W1 Cu1 138.7(2) . . . 42_446 ?
S1 Cu2 W1 Cu1 -138.62(5) 19_564 . . 42_446 ?
S1 Cu2 W1 Cu1 41.38(5) 42_446 . . 42_446 ?
N3 Cu2 W1 Cu1 -131.3(2) 28_466 . . . ?
N3 Cu2 W1 Cu1 48.7(2) . . . . ?
S1 Cu2 W1 Cu1 131.38(5) 19_564 . . . ?
S1 Cu2 W1 Cu1 -48.62(5) 42_446 . . . ?
N1 Cu1 W1 S1 101.8(2) . . . . ?
S1 Cu1 W1 S1 -173.06(6) 42_446 . . . ?
Br1 Cu1 W1 S1 -87.75(7) . . . . ?
N1 Cu1 W1 S1 -85.1(2) . . . 42_446 ?
S1 Cu1 W1 S1 173.06(6) . . . 42_446 ?
Br1 Cu1 W1 S1 85.32(6) . . . 42_446 ?
N1 Cu1 W1 S1 -171.7(2) . . . 28_466 ?
S1 Cu1 W1 S1 86.52(10) . . . 28_466 ?
S1 Cu1 W1 S1 -86.55(9) 42_446 . . 28_466 ?
Br1 Cu1 W1 S1 -1.23(8) . . . 28_466 ?
N1 Cu1 W1 S1 8.6(2) . . . 19_564 ?
S1 Cu1 W1 S1 -93.21(8) . . . 19_564 ?
S1 Cu1 W1 S1 93.73(9) 42_446 . . 19_564 ?
Br1 Cu1 W1 S1 179.04(6) . . . 19_564 ?
N1 Cu1 W1 Cu2 143.3(2) . . . 42_446 ?
S1 Cu1 W1 Cu2 41.49(5) . . . 42_446 ?
S1 Cu1 W1 Cu2 -131.58(5) 42_446 . . 42_446 ?
Br1 Cu1 W1 Cu2 -46.26(4) . . . 42_446 ?
N1 Cu1 W1 Cu2 -36.7(2) . . . . ?
S1 Cu1 W1 Cu2 -138.51(5) . . . . ?
S1 Cu1 W1 Cu2 48.42(5) 42_446 . . . ?
Br1 Cu1 W1 Cu2 133.74(4) . . . . ?
N1 Cu1 W1 Cu1 56.6(2) . . . 19_564 ?
S1 Cu1 W1 Cu1 -45.19(5) . . . 19_564 ?
S1 Cu1 W1 Cu1 141.75(5) 42_446 . . 19_564 ?
Br1 Cu1 W1 Cu1 -132.94(6) . . . 19_564 ?
N1 Cu1 W1 Cu1 -130.0(2) . . . 42_446 ?
S1 Cu1 W1 Cu1 128.16(6) . . . 42_446 ?
S1 Cu1 W1 Cu1 -44.90(5) 42_446 . . 42_446 ?
Br1 Cu1 W1 Cu1 40.42(3) . . . 42_446 ?
